data_2006352
loop_
_publ_author_name
'H\"okelek, Tuncer'
'Budak, K\?ivan\,c'
'Necefo\(glu, Hacali'

_publ_section_title
<i>trans</i>-Diaquabis(<i>N</i>,<i>N</i>-diethylnicotinamide-<i>N</i>^1^)bis(4-nitrobenzoato-<i>O</i>)copper(II)
_journal_issue 8
_journal_name_full 'Acta Crystallographica Section C'
_journal_page_first 1049
_journal_page_last 1051
_journal_paper_doi 10.1107/S0108270197004915
_journal_volume 53
_journal_year 1997
_chemical_formula_iupac '[Cu (C7 H4 N O4)2 (C10 H14 N2 O)2 (H2 O)2]'
_chemical_formula_moiety 'C34 H40 Cu N6 O12'
_chemical_formula_sum 'C34 H40 Cu N6 O12'
_chemical_formula_weight 788.269
_space_group_IT_number 2
_symmetry_cell_setting triclinic
_symmetry_space_group_name_Hall '-P 1'
_symmetry_space_group_name_H-M 'P -1'
_atom_type_scat_source IntTabIV
_cell_angle_alpha 87.420(10)
_cell_angle_beta 78.710(10)
_cell_angle_gamma 77.570(10)
_cell_formula_units_Z 1
_cell_length_a 7.40830(10)
_cell_length_b 8.51720(10)
_cell_length_c 14.94250(10)
_cell_measurement_reflns_used 25
_cell_measurement_temperature 298
_cell_measurement_theta_max 18
_cell_measurement_theta_min 9
_cell_volume 902.92(5)
_computing_cell_refinement MolEN
_computing_data_collection MolEN
_computing_data_reduction MolEN
_computing_molecular_graphics 'ORTEPII (Johnson, 1976)'
_computing_publication_material MolEN
_computing_structure_refinement MolEN
_computing_structure_solution 'SHELXS86 (Sheldrick, 1990)'
_diffrn_measurement_device 'Enraf-Nonius CAD-4'
_diffrn_measurement_method \w/2\q
_diffrn_radiation_type MoK\a
_diffrn_radiation_wavelength 0.71073
_diffrn_reflns_av_R_equivalents 0.027
_diffrn_reflns_limit_h_max 9
_diffrn_reflns_limit_h_min 0
_diffrn_reflns_limit_k_max 10
_diffrn_reflns_limit_k_min -10
_diffrn_reflns_limit_l_max 18
_diffrn_reflns_limit_l_min -18
_diffrn_reflns_number 3966
_diffrn_reflns_theta_max 26.3
_diffrn_standards_decay_% 1
_diffrn_standards_interval_count 250
_diffrn_standards_number 3
_exptl_absorpt_coefficient_mu 0.676
_exptl_absorpt_correction_T_max 0.897
_exptl_absorpt_correction_T_min 0.807
_exptl_absorpt_correction_type 'empirical via \y scans (MolEN; Fair, 1990)'
_exptl_crystal_colour 'deep blue'
_exptl_crystal_density_diffrn 1.4497
_exptl_crystal_density_method none
_exptl_crystal_description plate
_exptl_crystal_size_max 0.33
_exptl_crystal_size_mid 0.28
_exptl_crystal_size_min 0.16
_refine_diff_density_max 0.36
_refine_diff_density_min -0.19
_refine_ls_extinction_method none
_refine_ls_goodness_of_fit_obs 1.17
_refine_ls_hydrogen_treatment 'H atoms riding'
_refine_ls_number_parameters 249
_refine_ls_number_reflns 2747
_refine_ls_R_factor_obs .0560
_refine_ls_shift/esd_max 0.01
_refine_ls_structure_factor_coef F
_refine_ls_weighting_details 'w = 1/{[\s^2^(I)+(0.04F^2^)^2^]^1/2^/(2F)}^2^'
_refine_ls_weighting_scheme calc
_refine_ls_wR_factor_obs .0479
_reflns_number_observed 2747
_reflns_number_total 3667
_reflns_observed_criterion F>0.5\s(F)
_cod_data_source_file ab1457.cif
_cod_data_source_block I
_cod_depositor_comments
;
The following automatic conversions were performed:

'_refine_ls_weighting_scheme' value 'w =
1/{[\s^2^(I)+(0.04F^2^)^2^]^1/2^/(2F)}^2^' was changed to 'calc'. New
tag '_refine_ls_weighting_details' was created. The value of the new
tag was set to 'w = 1/{[\s^2^(I)+(0.04F^2^)^2^]^1/2^/(2F)}^2^'.

Automatic conversion script
Id: cif_fix_values 3143 2015-03-26 13:38:13Z robertas 
;
_cod_original_cell_volume 902.89(5)
_cod_database_code 2006352

loop_
_symmetry_equiv_pos_as_xyz
x,y,z
-x,-y,-z

loop_
_atom_site_aniso_label
_atom_site_aniso_U_11
_atom_site_aniso_U_22
_atom_site_aniso_U_33
_atom_site_aniso_U_12
_atom_site_aniso_U_13
_atom_site_aniso_U_23
Cu .0429(3) .0270(2) .0322(2) -.0086(2) -.0180(2) .0096(2)
O1 .0460(10) .0410(10) .0323(9) -.0139(9) -.0194(8) .0110(9)
O2 .0400(10) .109(2) .0500(10) .0090(10) -.0140(10) .0060(10)
O3 .0440(10) .0620(10) .0460(10) .0150(10) -.0050(10) .0100(10)
O4 .102(2) .123(2) .0550(10) -.026(2) -.0450(10) .0330(10)
O5 .063(2) .104(2) .097(2) .013(2) -.0460(10) .004(2)
O6 .0410(10) .0570(10) .0510(10) .0070(10) -.0070(10) -.0020(10)
N1 .0320(10) .0260(10) .0290(10) -.0030(10) -.0095(9) .0060(10)
N2 .0460(10) .0350(10) .0370(10) .0040(10) -.0140(10) .0070(10)
N3 .072(2) .049(2) .0580(10) -.0060(10) -.0390(10) .0100(10)
C1 .045(2) .035(2) .0370(10) -.0110(10) -.0150(10) .0050(10)
C2 .039(2) .0300(10) .0310(10) -.0050(10) -.0120(10) .0020(10)
C3 .046(2) .042(2) .0320(10) -.0110(10) -.0100(10) .0060(10)
C4 .032(2) .048(2) .052(2) -.0050(10) -.0120(10) .001(2)
C5 .046(2) .033(2) .0400(10) -.0040(10) -.0200(10) .0020(10)
C6 .059(2) .054(2) .0260(10) -.007(2) -.0100(10) .0070(10)
C7 .038(2) .054(2) .036(2) -.002(2) -.0080(10) .002(2)
C8 .034(2) .033(2) .0320(10) -.0020(10) -.0120(10) .0040(10)
C9 .036(2) .042(2) .046(2) -.0150(10) -.0110(10) .0050(10)
C10 .045(2) .0300(10) .043(2) -.0100(10) -.0080(10) .0120(10)
C11 .034(2) .0280(10) .0280(10) .0000(10) -.0030(10) .0040(10)
C12 .0290(10) .0290(10) .0340(10) -.0030(10) -.0100(10) .0040(10)
C13 .038(2) .0250(10) .042(2) .0000(10) -.0110(10) .0070(10)
C14 .062(2) .049(2) .043(2) .002(2) -.014(2) .002(2)
C15 .068(3) .082(3) .064(2) -.008(2) -.004(2) .011(2)
C16 .055(2) .044(2) .047(2) -.001(2) -.0250(10) .0100(10)
C17 .077(2) .074(3) .090(3) -.022(2) -.041(2) .017(2)

loop_
_atom_site_label
_atom_site_fract_x
_atom_site_fract_y
_atom_site_fract_z
Cu 1 0 1
O1 1.1148(3) .0312(2) 1.10370(10)
O2 .8672(3) .0803(4) 1.2185(2)
O3 .6283(3) .5969(3) .8809(2)
O4 1.4590(4) -.1777(4) 1.5197(2)
O5 1.6993(4) -.2044(4) 1.4113(2)
O6 .6792(3) .1321(3) 1.0785(2)
N1 1.0471(3) .2125(3) .9460(2)
N2 .7960(4) .5731(3) .7368(2)
N3 1.5307(4) -.1715(4) 1.4397(2)
C1 1.0375(4) .0380(4) 1.1873(2)
C2 1.1691(4) -.0166(3) 1.2534(2)
C3 1.3623(4) -.0443(4) 1.2243(2)
C4 1.4828(5) -.0942(4) 1.2849(2)
C5 1.4051(4) -.1151(4) 1.3744(2)
C6 1.2149(5) -.0903(4) 1.4056(2)
C7 1.0960(5) -.0394(4) 1.3447(2)
C8 1.2053(4) .2635(4) .9488(2)
C9 1.2357(4) .4072(4) .9113(2)
C10 1.1028(4) .5030(4) .8683(2)
C11 .9399(4) .4513(3) .8651(2)
C12 .9159(4) .3078(3) .9062(2)
C13 .7760(4) .5485(4) .8269(2)
C14 .9588(5) .4931(4) .6696(2)
C15 1.0450(6) .6061(5) .6049(3)
C16 .6304(5) .6556(4) .7003(2)
C17 .5239(6) .5399(5) .6725(3)
H3 1.412 -.029 1.162
H4 1.616 -.115 1.265
H6 1.167 -.109 1.468
H7 .963 -.019 1.365
H8 1.298 .197 .977
H9 1.348 .441 .915
H10 1.122 .603 .841
H12 .801 .274 .906
H61 .719(6) .141(5) 1.126(3)
H62 .594(4) .206(4) 1.083(2)
H141 .918 .421 .635
H142 1.051 .435 .702
H151 1.149 .549 .563
H152 .954 .664 .572
H153 1.086 .679 .639
H161 .669 .720 .649
H162 .548 .723 .747
H171 .417 .596 .650
H172 .606 .473 .626
H173 .485 .476 .723

loop_
_geom_angle_atom_site_label_1
_geom_angle_atom_site_label_2
_geom_angle_atom_site_label_3
_geom_angle
_geom_angle_publ_flag
O1 Cu N1 90.50(10) no
O1 Cu O6 93.10(10) no
N1 Cu O6 90.70(10) no
Cu O1 C1 127.0(2) no
Cu N1 C8 122.4(2) no
Cu N1 C12 119.4(2) no
C8 N1 C12 118.2(2) yes
C13 N2 C14 124.2(3) yes
C13 N2 C16 118.2(2) yes
C14 N2 C16 116.2(2) yes
O4 N3 O5 123.7(3) yes
O4 N3 C5 117.7(3) yes
O5 N3 C5 118.6(3) yes
O1 C1 O2 126.3(3) yes
O1 C1 C2 115.4(2) yes
O2 C1 C2 118.3(3) yes
C1 C2 C3 121.0(2) no
C1 C2 C7 119.8(3) no
C3 C2 C7 119.2(3) no
C2 C3 C4 121.0(3) no
C3 C4 C5 118.0(3) no
N3 C5 C4 118.9(3) no
N3 C5 C6 118.2(3) no
C4 C5 C6 122.8(3) no
C5 C6 C7 118.7(3) no
C2 C7 C6 120.3(3) no
N1 C8 C9 121.7(3) yes
C8 C9 C10 119.9(3) no
C9 C10 C11 118.6(3) no
C10 C11 C12 118.5(3) no
C10 C11 C13 124.6(2) yes
C12 C11 C13 116.7(3) yes
N1 C12 C11 123.0(3) no
O3 C13 N2 123.4(3) yes
O3 C13 C11 117.5(3) yes
N2 C13 C11 119.1(2) yes
N2 C14 C15 113.5(3) no
N2 C16 C17 112.2(3) no
C2 C3 H3 119.0 no
C4 C3 H3 120.0 no
C3 C4 H4 121.6 no
C5 C4 H4 120.4 no
C5 C6 H6 120.2 no
C7 C6 H6 121.1 no
H61 O6 H62 101.3(4) no
C2 C7 H7 119.3 no
C6 C7 H7 120.4 no
N1 C8 H8 118.7 no
C9 C8 H8 119.6 no
C8 C9 H9 120.2 no
C10 C9 H9 119.9 no
C9 C10 H10 121.2 no
C11 C10 H10 120.2 no
N1 C12 H12 118.7 no
C11 C12 H12 118.4 no
N2 C14 H141 108.5 no
N2 C14 H142 108.4 no
C15 C14 H141 108.1 no
C15 C14 H142 108.9 no
H141 C14 H142 109.5 no
C14 C15 H151 110.5 no
C14 C15 H152 109.4 no
C14 C15 H153 108.5 no
H151 C15 H152 109.5 no
H151 C15 H153 109.5 no
H152 C15 H153 109.5 no
N2 C16 H161 109.3 no
N2 C16 H162 108.3 no
C17 C16 H161 109.6 no
C17 C16 H162 107.9 no
H161 C16 H162 109.5 no
C16 C17 H171 110.5 no
C16 C17 H172 108.0 no
C16 C17 H173 109.8 no
H171 C17 H172 109.5 no
H171 C17 H173 109.5 no
H172 C17 H173 109.5 no

loop_
_geom_bond_atom_site_label_1
_geom_bond_atom_site_label_2
_geom_bond_site_symmetry_1
_geom_bond_site_symmetry_2
_geom_bond_distance
_geom_bond_publ_flag
Cu O1 . . 1.959(2) yes
Cu O6 . . 2.485(2) yes
Cu N1 . . 2.019(2) yes
O1 C1 . . 1.267(3) yes
O2 C1 . . 1.237(4) yes
O3 C13 . . 1.229(3) yes
O4 N3 . . 1.213(4) yes
O5 N3 . . 1.213(4) yes
N1 C8 . . 1.341(4) yes
N1 C12 . . 1.341(4) yes
N2 C13 . . 1.336(4) yes
N2 C14 . . 1.471(4) yes
N2 C16 . . 1.467(4) yes
N3 C5 . . 1.472(4) yes
C1 C2 . . 1.509(4) yes
C2 C3 . . 1.382(4) no
C2 C7 . . 1.388(4) no
C3 C4 . . 1.383(5) no
C4 C5 . . 1.368(4) no
C5 C6 . . 1.368(5) no
C6 C7 . . 1.379(5) no
C8 C9 . . 1.367(4) no
C9 C10 . . 1.379(4) no
C10 C11 . . 1.379(5) no
C11 C12 . . 1.373(4) no
C11 C13 . . 1.510(4) yes
C14 C15 . . 1.485(6) yes
C16 C17 . . 1.503(6) yes
C3 H3 . . .950 no
C4 H4 . . .950 no
C6 H6 . . .950 no
C7 H7 . . .950 no
C8 H8 . . .950 no
C9 H9 . . .950 no
C10 H10 . . .950 no
C12 H12 . . .950 no
O6 H61 . . .828(3) no
O6 H62 . . .783(3) no
C14 H141 . . .950 no
C14 H142 . . .950 no
C15 H151 . . .950 no
C15 H152 . . .950 no
C15 H153 . . .950 no
C16 H161 . . .950 no
C16 H162 . . .950 no
C17 H171 . . .950 no
C17 H172 . . .950 no
C17 H173 . . .950 no

loop_
_geom_torsion_atom_site_label_1
_geom_torsion_atom_site_label_2
_geom_torsion_atom_site_label_3
_geom_torsion_atom_site_label_4
_geom_torsion
_geom_torsion_publ_flag
N1 Cu O1 C1 120.3(2) no
O1 Cu N1 C8 39.0(2) no
O1 Cu N1 C12 -140.6(2) no
Cu O1 C1 O2 -26.3(5) no
Cu O1 C1 C2 151.6(2) no
Cu N1 C8 C9 179.5(2) no
C12 N1 C8 C9 -0.9(4) no
Cu N1 C12 C11 -177.7(2) no
C8 N1 C12 C11 2.8(4) no
C14 N2 C13 O3 -168.7(3) no
C14 N2 C13 C11 9.0(5) no
C16 N2 C13 O3 -3.0(5) no
C16 N2 C13 C11 174.8(3) no
C13 N2 C14 C15 -129.0(3) no
C16 N2 C14 C15 65.0(4) no
C13 N2 C16 C17 -92.2(4) no
C14 N2 C16 C17 74.7(4) no
O4 N3 C5 C4 174.6(3) no
O4 N3 C5 C6 -7.2(5) no
O5 N3 C5 C4 -3.2(5) no
O5 N3 C5 C6 175.0(3) no
O1 C1 C2 C3 10.8(4) no
O1 C1 C2 C7 -169.2(3) no
O2 C1 C2 C3 -171.1(3) no
O2 C1 C2 C7 8.9(5) no
C1 C2 C3 C4 179.9(3) no
C7 C2 C3 C4 -0.1(5) no
C1 C2 C7 C6 179.6(3) no
C3 C2 C7 C6 -0.5(5) no
C2 C3 C4 C5 0.0(7) no
C3 C4 C5 N3 178.7(3) no
C3 C4 C5 C6 0.6(5) no
N3 C5 C6 C7 -179.2(3) no
C4 C5 C6 C7 -1.1(5) no
C5 C6 C7 C2 1.1(5) no
N1 C8 C9 C10 -0.8(4) no
C8 C9 C10 C11 0.7(4) no
C9 C10 C11 C12 1.0(4) no
C9 C10 C11 C13 175.2(3) no
C10 C11 C12 N1 -2.8(4) no
C13 C11 C12 N1 -177.4(3) no
C10 C11 C13 O3 -111.5(4) no
C10 C11 C13 N2 70.6(4) no
C12 C11 C13 O3 62.7(4) no
C12 C11 C13 N2 -115.2(3) no
